data_4310830
loop_
_publ_author_name
'Xiao-Xia Lu'
'Chi-Kwan Li'
'Eddie Chung-Chin Cheng'
'Nianyong Zhu'
'Vivian Wing-Wah Yam'

_publ_section_title
;
 Syntheses, Structural Characterization, and Host-Guest Chemistry of
 Ethynylcrown Ether Containing Polynuclear Gold(I) Complexes
;
_journal_name_full 'Inorganic Chemistry'
_journal_page_first 2225
_journal_page_last 2227
_journal_paper_doi 10.1021/ic0499603
_journal_volume 43
_journal_year 2004
_chemical_formula_moiety 'C50 H40 Au2 P2'
_chemical_formula_sum 'C106 H92 Au4 O8 P4'
_chemical_formula_weight 2405.54
_chemical_name_systematic
;
 ?
;
_space_group_IT_number 14
_symmetry_cell_setting monoclinic
_symmetry_space_group_name_Hall '-P 2yn'
_symmetry_space_group_name_H-M 'P 1 21/n 1'
_atom_sites_solution_hydrogens geom
_atom_sites_solution_primary direct
_atom_sites_solution_secondary difmap
_audit_creation_method SHELXL-97
_cell_angle_alpha 90.00
_cell_angle_beta 99.63(3)
_cell_angle_gamma 90.00
_cell_formula_units_Z 2
_cell_length_a 8.709(2)
_cell_length_b 31.628(6)
_cell_length_c 17.108(3)
_cell_measurement_reflns_used 0
_cell_measurement_temperature 301(2)
_cell_measurement_theta_max 0
_cell_measurement_theta_min 0
_cell_volume 4646.0(17)
_computing_molecular_graphics 'Ortep-3 for Windows (Farrugia, 1997)'
_computing_publication_material 'WinGX publication routines (Farrugia, 1999)'
_computing_structure_refinement 'SHELXL-97 (Sheldrick, 1997)'
_computing_structure_solution 'SHELXS-97 (Sheldrick, 1997)'
_diffrn_ambient_temperature 301(2)
_diffrn_measured_fraction_theta_full 0.540
_diffrn_measured_fraction_theta_max 0.540
_diffrn_radiation_monochromator graphite
_diffrn_radiation_source 'fine-focus sealed tube'
_diffrn_radiation_type MoK\a
_diffrn_radiation_wavelength 0.71069
_diffrn_reflns_av_R_equivalents 0.0566
_diffrn_reflns_av_sigmaI/netI 0.1225
_diffrn_reflns_limit_h_max 7
_diffrn_reflns_limit_h_min -10
_diffrn_reflns_limit_k_max 32
_diffrn_reflns_limit_k_min -33
_diffrn_reflns_limit_l_max 12
_diffrn_reflns_limit_l_min -19
_diffrn_reflns_number 10267
_diffrn_reflns_theta_full 24.71
_diffrn_reflns_theta_max 24.71
_diffrn_reflns_theta_min 1.29
_exptl_absorpt_coefficient_mu 6.422
_exptl_absorpt_correction_type none
_exptl_crystal_colour 'light yellow'
_exptl_crystal_density_diffrn 1.720
_exptl_crystal_density_method 'not measured'
_exptl_crystal_description prism
_exptl_crystal_F_000 2336
_exptl_crystal_size_max 0.5
_exptl_crystal_size_mid 0.1
_exptl_crystal_size_min 0.1
_refine_diff_density_max 0.863
_refine_diff_density_min -0.716
_refine_diff_density_rms 0.197
_refine_ls_extinction_method none
_refine_ls_goodness_of_fit_ref 0.934
_refine_ls_hydrogen_treatment mixed
_refine_ls_matrix_type full
_refine_ls_number_parameters 277
_refine_ls_number_reflns 4279
_refine_ls_number_restraints 0
_refine_ls_restrained_S_all 0.934
_refine_ls_R_factor_all 0.1013
_refine_ls_R_factor_gt 0.0499
_refine_ls_shift/su_max 0.001
_refine_ls_shift/su_mean 0.000
_refine_ls_structure_factor_coef Fsqd
_refine_ls_weighting_details 'calc w=1/[\s^2^(Fo^2^)+(0.0891P)^2^+0.0000P] where P=(Fo^2^+2Fc^2^)/3'
_refine_ls_weighting_scheme calc
_refine_ls_wR_factor_gt 0.1212
_refine_ls_wR_factor_ref 0.1653
_reflns_number_gt 2409
_reflns_number_total 4279
_reflns_threshold_expression >2sigma(I)
_cod_data_source_file ic0499603si20040108_033141_2.cif
_cod_data_source_block mar248
_cod_original_cell_volume 4646.0(16)
_cod_original_sg_symbol_H-M 'P 21/n'
_cod_database_code 4310830

loop_
_symmetry_equiv_pos_as_xyz
'x, y, z'
'-x+1/2, y+1/2, -z+1/2'
'-x, -y, -z'
'x-1/2, -y-1/2, z-1/2'

loop_
_atom_site_label
_atom_site_type_symbol
_atom_site_fract_x
_atom_site_fract_y
_atom_site_fract_z
_atom_site_U_iso_or_equiv
_atom_site_adp_type
_atom_site_occupancy
_atom_site_symmetry_multiplicity
_atom_site_calc_flag
_atom_site_refinement_flags
_atom_site_disorder_assembly
_atom_site_disorder_group
Au1 Au -0.94033(9) 0.27337(2) 0.12486(6) 0.0691(4) Uani 1 1 d . . .
Au2 Au -1.61878(10) 0.37803(2) 0.05040(6) 0.0696(4) Uani 1 1 d . . .
P1 P -0.8366(6) 0.22327(16) 0.0536(4) 0.0644(16) Uani 1 1 d . . .
P2 P -1.7725(6) 0.38799(16) -0.0685(4) 0.0668(17) Uani 1 1 d . . .
O1 O -1.2304(16) 0.4497(4) 0.4656(9) 0.078(4) Uiso 1 1 d . . .
O2 O -0.9619(17) 0.4101(4) 0.4944(10) 0.084(4) Uiso 1 1 d . . .
O3 O -0.706(2) 0.4586(6) 0.5488(13) 0.135(6) Uiso 1 1 d . . .
C1 C -0.947(2) 0.2117(6) -0.0395(14) 0.069(6) Uiso 1 1 d . . .
C2 C -0.988(3) 0.1719(8) -0.0635(18) 0.105(8) Uiso 1 1 d . . .
H2 H -0.9564 0.1484 -0.0322 0.126 Uiso 1 1 calc R . .
C3 C -1.082(3) 0.1681(8) -0.1380(19) 0.106(8) Uiso 1 1 d . . .
H3 H -1.1136 0.1411 -0.1550 0.127 Uiso 1 1 calc R . .
C4 C -1.128(3) 0.1997(8) -0.1856(19) 0.112(9) Uiso 1 1 d . . .
H4 H -1.1806 0.1940 -0.2364 0.135 Uiso 1 1 calc R . .
C5 C -1.100(3) 0.2405(9) -0.163(2) 0.130(10) Uiso 1 1 d . . .
H5 H -1.1395 0.2635 -0.1935 0.155 Uiso 1 1 calc R . .
C6 C -1.006(3) 0.2445(8) -0.089(2) 0.114(9) Uiso 1 1 d . . .
H6 H -0.9805 0.2718 -0.0708 0.137 Uiso 1 1 calc R . .
C7 C -0.813(2) 0.1732(6) 0.1080(13) 0.067(6) Uiso 1 1 d . . .
C8 C -0.886(3) 0.1672(7) 0.1722(17) 0.098(8) Uiso 1 1 d . . .
H8 H -0.9400 0.1896 0.1904 0.118 Uiso 1 1 calc R . .
C9 C -0.882(3) 0.1297(8) 0.209(2) 0.127(10) Uiso 1 1 d . . .
H9 H -0.9407 0.1255 0.2490 0.152 Uiso 1 1 calc R . .
C10 C -0.794(3) 0.0986(8) 0.1885(18) 0.111(8) Uiso 1 1 d . . .
H10 H -0.7908 0.0727 0.2144 0.134 Uiso 1 1 calc R . .
C11 C -0.712(3) 0.1047(7) 0.1314(16) 0.092(7) Uiso 1 1 d . . .
H11 H -0.6487 0.0831 0.1180 0.110 Uiso 1 1 calc R . .
C12 C -0.719(2) 0.1416(6) 0.0924(14) 0.073(6) Uiso 1 1 d . . .
H12 H -0.6580 0.1454 0.0534 0.087 Uiso 1 1 calc R . .
C13 C -0.648(2) 0.2364(5) 0.0340(13) 0.063(5) Uiso 1 1 d . . .
C14 C -0.579(2) 0.2185(5) -0.0270(12) 0.061(5) Uiso 1 1 d . . .
H14 H -0.6364 0.1999 -0.0625 0.073 Uiso 1 1 calc R . .
C15 C -0.429(3) 0.2276(6) -0.0355(16) 0.085(7) Uiso 1 1 d . . .
H15 H -0.3844 0.2132 -0.0734 0.102 Uiso 1 1 calc R . .
C16 C -0.349(3) 0.2560(6) 0.0083(15) 0.084(6) Uiso 1 1 d . . .
H16 H -0.2515 0.2638 -0.0025 0.100 Uiso 1 1 calc R . .
C17 C -0.404(2) 0.2744(6) 0.0698(14) 0.076(6) Uiso 1 1 d . . .
H17 H -0.3427 0.2931 0.1034 0.091 Uiso 1 1 calc R . .
C18 C -0.556(2) 0.2646(5) 0.0817(13) 0.069(6) Uiso 1 1 d . . .
H18 H -0.5953 0.2776 0.1229 0.082 Uiso 1 1 calc R . .
C19 C -1.775(2) 0.3465(6) -0.1455(14) 0.066(6) Uiso 1 1 d . . .
C20 C -1.648(3) 0.3195(6) -0.1350(16) 0.085(7) Uiso 1 1 d . . .
H20 H -1.5700 0.3217 -0.0910 0.101 Uiso 1 1 calc R . .
C21 C -1.642(3) 0.2890(7) -0.1926(19) 0.104(8) Uiso 1 1 d . . .
H21 H -1.5628 0.2690 -0.1849 0.125 Uiso 1 1 calc R . .
C22 C -1.743(3) 0.2880(8) -0.256(2) 0.112(9) Uiso 1 1 d . . .
H22 H -1.7296 0.2685 -0.2950 0.134 Uiso 1 1 calc R . .
C23 C -1.880(3) 0.3161(8) -0.270(2) 0.131(10) Uiso 1 1 d . . .
H23 H -1.9536 0.3148 -0.3164 0.157 Uiso 1 1 calc R . .
C24 C -1.890(3) 0.3456(7) -0.2079(18) 0.105(8) Uiso 1 1 d . . .
H24 H -1.9754 0.3636 -0.2106 0.126 Uiso 1 1 calc R . .
C25 C -1.976(2) 0.3974(6) -0.0639(14) 0.072(6) Uiso 1 1 d . . .
C26 C -2.035(3) 0.3757(6) -0.0098(15) 0.085(7) Uiso 1 1 d . . .
H26 H -1.9708 0.3570 0.0226 0.102 Uiso 1 1 calc R . .
C27 C -2.191(3) 0.3797(7) 0.0007(18) 0.108(8) Uiso 1 1 d . . .
H27 H -2.2326 0.3640 0.0383 0.130 Uiso 1 1 calc R . .
C28 C -2.280(3) 0.4084(8) -0.0485(19) 0.117(9) Uiso 1 1 d . . .
H28 H -2.3843 0.4117 -0.0446 0.140 Uiso 1 1 calc R . .
C29 C -2.222(4) 0.4310(9) -0.100(2) 0.135(10) Uiso 1 1 d . . .
H29 H -2.2846 0.4503 -0.1317 0.162 Uiso 1 1 calc R . .
C30 C -2.062(3) 0.4261(7) -0.1073(17) 0.101(8) Uiso 1 1 d . . .
H30 H -2.0191 0.4430 -0.1425 0.122 Uiso 1 1 calc R . .
C31 C -1.712(2) 0.4355(6) -0.1191(14) 0.067(6) Uiso 1 1 d . . .
C32 C -1.690(3) 0.4714(7) -0.071(2) 0.117(9) Uiso 1 1 d . . .
H32 H -1.7099 0.4717 -0.0191 0.140 Uiso 1 1 calc R . .
C33 C -1.636(3) 0.5080(8) -0.108(2) 0.127(10) Uiso 1 1 d . . .
H33 H -1.6311 0.5338 -0.0820 0.152 Uiso 1 1 calc R . .
C34 C -1.595(3) 0.5056(8) -0.1766(19) 0.110(8) Uiso 1 1 d . . .
H34 H -1.5519 0.5295 -0.1960 0.132 Uiso 1 1 calc R . .
C35 C -1.610(3) 0.4717(7) -0.2205(19) 0.108(8) Uiso 1 1 d . . .
H35 H -1.5860 0.4716 -0.2714 0.130 Uiso 1 1 calc R . .
C36 C -1.666(3) 0.4347(7) -0.1866(18) 0.103(8) Uiso 1 1 d . . .
H36 H -1.6702 0.4094 -0.2144 0.123 Uiso 1 1 calc R . .
C37 C -1.034(2) 0.3146(6) 0.1906(15) 0.079(6) Uiso 1 1 d . . .
C38 C -1.077(2) 0.3374(5) 0.2412(13) 0.061(5) Uiso 1 1 d . . .
C39 C -1.469(2) 0.3763(6) 0.1587(15) 0.068(6) Uiso 1 1 d . . .
C40 C -1.383(2) 0.3792(5) 0.2146(13) 0.054(5) Uiso 1 1 d . . .
C41 C -1.122(2) 0.3660(5) 0.2980(12) 0.053(5) Uiso 1 1 d . . .
C42 C -1.273(2) 0.3849(5) 0.2849(13) 0.062(5) Uiso 1 1 d . . .
C43 C -1.302(2) 0.4138(5) 0.3446(12) 0.058(5) Uiso 1 1 d . . .
H43 H -1.3969 0.4278 0.3378 0.069 Uiso 1 1 calc R . .
C44 C -1.199(2) 0.4217(5) 0.4100(12) 0.051(5) Uiso 1 1 d . . .
C45 C -1.054(2) 0.4023(6) 0.4235(15) 0.071(6) Uiso 1 1 d . . .
C46 C -1.019(2) 0.3742(5) 0.3684(13) 0.062(5) Uiso 1 1 d . . .
H46 H -0.9240 0.3602 0.3780 0.074 Uiso 1 1 calc R . .
C47 C -0.807(3) 0.3927(7) 0.5131(16) 0.082(7) Uiso 1 1 d . . .
C48 C -0.716(6) 0.4158(15) 0.484(4) 0.116(17) Uiso 0.50 1 d P . .
C49 C -1.138(7) 0.4885(18) 0.470(4) 0.14(2) Uiso 0.50 1 d P . .
C48' C -0.737(5) 0.4148(13) 0.576(3) 0.077(13) Uiso 0.50 1 d P . .
C49' C -1.384(5) 0.4700(12) 0.453(3) 0.077(12) Uiso 0.50 1 d P . .
C50 C -1.156(6) 0.5203(16) 0.414(4) 0.116(17) Uiso 0.50 1 d P . .
O4 O -0.758(4) 0.4631(10) 0.296(3) 0.258(14) Uiso 1 1 d . . .
C51 C -0.840(5) 0.4371(11) 0.187(3) 0.187(15) Uiso 1 1 d . . .
C52 C -0.901(11) 0.474(2) 0.233(6) 0.36(4) Uiso 1 1 d . . .
C53 C -0.962(7) 0.4898(15) 0.282(4) 0.25(2) Uiso 1 1 d . . .
C50' C -1.374(7) 0.5114(18) 0.502(4) 0.14(2) Uiso 0.50 1 d P . .

loop_
_atom_site_aniso_label
_atom_site_aniso_U_11
_atom_site_aniso_U_22
_atom_site_aniso_U_33
_atom_site_aniso_U_23
_atom_site_aniso_U_13
_atom_site_aniso_U_12
Au1 0.0608(6) 0.0776(6) 0.0657(7) -0.0155(5) 0.0011(5) 0.0064(4)
Au2 0.0669(6) 0.0784(6) 0.0586(7) -0.0016(5) -0.0039(5) 0.0022(4)
P1 0.054(3) 0.072(4) 0.064(5) -0.011(3) 0.003(3) 0.000(3)
P2 0.063(4) 0.075(4) 0.060(5) 0.001(3) 0.004(3) -0.002(3)

loop_
_atom_type_symbol
_atom_type_description
_atom_type_scat_dispersion_real
_atom_type_scat_dispersion_imag
_atom_type_scat_source
Au Au -2.0133 8.8022 'International Tables Vol C Tables 4.2.6.8 and 6.1.1.4'
P P 0.1023 0.0942 'International Tables Vol C Tables 4.2.6.8 and 6.1.1.4'
O O 0.0106 0.0060 'International Tables Vol C Tables 4.2.6.8 and 6.1.1.4'
C C 0.0033 0.0016 'International Tables Vol C Tables 4.2.6.8 and 6.1.1.4'
H H 0.0000 0.0000 'International Tables Vol C Tables 4.2.6.8 and 6.1.1.4'

loop_
_geom_angle_atom_site_label_1
_geom_angle_atom_site_label_2
_geom_angle_atom_site_label_3
_geom_angle
_geom_angle_site_symmetry_1
_geom_angle_site_symmetry_3
_geom_angle_publ_flag
C37 Au1 P1 176.9(6) . . ?
C39 Au2 P2 173.1(5) . . ?
C1 P1 C13 105.2(10) . . ?
C1 P1 C7 106.3(10) . . ?
C13 P1 C7 105.4(9) . . ?
C1 P1 Au1 115.1(7) . . ?
C13 P1 Au1 113.6(6) . . ?
C7 P1 Au1 110.6(7) . . ?
C25 P2 C31 104.2(9) . . ?
C25 P2 C19 104.6(10) . . ?
C31 P2 C19 102.2(10) . . ?
C25 P2 Au2 114.8(8) . . ?
C31 P2 Au2 111.1(8) . . ?
C19 P2 Au2 118.3(8) . . ?
C44 O1 C49 114(3) . . ?
C44 O1 C49' 118(2) . . ?
C49 O1 C49' 97(3) . . ?
C45 O2 C47 121.5(17) . . ?
C48' O3 C50' 150(3) . 3_366 ?
C48' O3 C50 95(3) . 3_366 ?
C50' O3 C50 114(3) 3_366 3_366 ?
C48' O3 C48 59(3) . . ?
C50' O3 C48 95(3) 3_366 . ?
C50 O3 C48 128(3) 3_366 . ?
C2 C1 C6 118(3) . . ?
C2 C1 P1 123(2) . . ?
C6 C1 P1 119(2) . . ?
C1 C2 C3 116(3) . . ?
C4 C3 C2 125(3) . . ?
C3 C4 C5 122(3) . . ?
C4 C5 C6 113(3) . . ?
C1 C6 C5 126(3) . . ?
C12 C7 C8 116(2) . . ?
C12 C7 P1 124.3(16) . . ?
C8 C7 P1 119.7(15) . . ?
C9 C8 C7 121(2) . . ?
C10 C9 C8 120(3) . . ?
C11 C10 C9 120(3) . . ?
C10 C11 C12 121(2) . . ?
C11 C12 C7 122(2) . . ?
C18 C13 C14 115.2(17) . . ?
C18 C13 P1 120.2(15) . . ?
C14 C13 P1 124.6(15) . . ?
C15 C14 C13 122(2) . . ?
C16 C15 C14 121(2) . . ?
C15 C16 C17 121(2) . . ?
C16 C17 C18 119(2) . . ?
C13 C18 C17 121.7(19) . . ?
C24 C19 C20 124(2) . . ?
C24 C19 P2 119.9(17) . . ?
C20 C19 P2 115(2) . . ?
C21 C20 C19 118(3) . . ?
C22 C21 C20 121(3) . . ?
C21 C22 C23 123(3) . . ?
C24 C23 C22 115(3) . . ?
C19 C24 C23 118(3) . . ?
C26 C25 C30 120(2) . . ?
C26 C25 P2 116.4(18) . . ?
C30 C25 P2 123.9(18) . . ?
C25 C26 C27 123(2) . . ?
C28 C27 C26 116(2) . . ?
C29 C28 C27 122(3) . . ?
C28 C29 C30 120(3) . . ?
C25 C30 C29 120(2) . . ?
C36 C31 C32 121(2) . . ?
C36 C31 P2 124.1(17) . . ?
C32 C31 P2 113.8(19) . . ?
C31 C32 C33 114(3) . . ?
C34 C33 C32 121(3) . . ?
C33 C34 C35 124(3) . . ?
C34 C35 C36 117(3) . . ?
C31 C36 C35 122(2) . . ?
C38 C37 Au1 170(2) . . ?
C37 C38 C41 177(2) . . ?
C40 C39 Au2 173.1(18) . . ?
C39 C40 C42 177(2) . . ?
C46 C41 C42 119.8(17) . . ?
C46 C41 C38 119.4(17) . . ?
C42 C41 C38 120.7(19) . . ?
C40 C42 C43 121.1(17) . . ?
C40 C42 C41 123.6(17) . . ?
C43 C42 C41 115(2) . . ?
C44 C43 C42 123.2(18) . . ?
C43 C44 O1 121.3(17) . . ?
C43 C44 C45 121.4(19) . . ?
O1 C44 C45 117(2) . . ?
O2 C45 C46 124.3(19) . . ?
O2 C45 C44 117.0(19) . . ?
C46 C45 C44 118(2) . . ?
C45 C46 C41 121.9(19) . . ?
C48 C47 C48' 77(3) . . ?
C48 C47 O2 109(3) . . ?
C48' C47 O2 105(2) . . ?
C47 C48 C48' 54(3) . . ?
C47 C48 O3 99(4) . . ?
C48' C48 O3 53(2) . . ?
C50 C49 O1 126(6) . . ?
C47 C48' O3 108(4) . . ?
C47 C48' C48 49(3) . . ?
O3 C48' C48 68(3) . . ?
O1 C49' C50' 109(4) . . ?
C49 C50 O3 92(4) . 3_366 ?
C53 C52 O4 90(8) . . ?
C53 C52 C51 157(8) . . ?
O4 C52 C51 83(5) . . ?
O3 C50' C49' 102(4) 3_366 . ?

loop_
_geom_bond_atom_site_label_1
_geom_bond_atom_site_label_2
_geom_bond_distance
_geom_bond_site_symmetry_2
_geom_bond_publ_flag
Au1 C37 1.98(2) . ?
Au1 P1 2.277(5) . ?
Au2 C39 2.08(3) . ?
Au2 P2 2.262(7) . ?
P1 C1 1.76(3) . ?
P1 C13 1.783(18) . ?
P1 C7 1.83(2) . ?
P2 C25 1.81(2) . ?
P2 C31 1.86(2) . ?
P2 C19 1.86(2) . ?
O1 C44 1.36(2) . ?
O1 C49 1.46(6) . ?
O1 C49' 1.46(4) . ?
O2 C45 1.36(3) . ?
O2 C47 1.44(2) . ?
O3 C48' 1.50(4) . ?
O3 C50' 1.53(6) 3_366 ?
O3 C50 1.59(5) 3_366 ?
O3 C48 1.75(6) . ?
C1 C2 1.36(3) . ?
C1 C6 1.38(3) . ?
C2 C3 1.40(4) . ?
C3 C4 1.31(3) . ?
C4 C5 1.36(3) . ?
C5 C6 1.39(4) . ?
C7 C12 1.34(2) . ?
C7 C8 1.37(3) . ?
C8 C9 1.34(3) . ?
C9 C10 1.33(3) . ?
C10 C11 1.32(3) . ?
C11 C12 1.34(3) . ?
C13 C18 1.37(3) . ?
C13 C14 1.41(2) . ?
C14 C15 1.36(2) . ?
C15 C16 1.30(3) . ?
C16 C17 1.36(3) . ?
C17 C18 1.41(2) . ?
C19 C24 1.34(3) . ?
C19 C20 1.38(3) . ?
C20 C21 1.38(3) . ?
C21 C22 1.28(4) . ?
C22 C23 1.47(3) . ?
C23 C24 1.43(3) . ?
C25 C26 1.32(3) . ?
C25 C30 1.33(3) . ?
C26 C27 1.41(3) . ?
C27 C28 1.38(3) . ?
C28 C29 1.30(3) . ?
C29 C30 1.43(3) . ?
C31 C36 1.28(3) . ?
C31 C32 1.40(3) . ?
C32 C33 1.44(3) . ?
C33 C34 1.28(4) . ?
C34 C35 1.30(3) . ?
C35 C36 1.43(3) . ?
C37 C38 1.23(2) . ?
C38 C41 1.43(2) . ?
C39 C40 1.11(3) . ?
C40 C42 1.42(3) . ?
C41 C46 1.40(3) . ?
C41 C42 1.43(2) . ?
C42 C43 1.42(2) . ?
C43 C44 1.34(3) . ?
C44 C45 1.38(2) . ?
C45 C46 1.37(3) . ?
C47 C48 1.25(5) . ?
C47 C48' 1.34(5) . ?
C48 C48' 1.62(7) . ?
C49 C50 1.37(7) . ?
C49' C50' 1.55(7) . ?
C50 O3 1.59(5) 3_366 ?
O4 C52 1.54(9) . ?
C51 C52 1.54(8) . ?
C52 C53 1.19(9) . ?
C50' O3 1.53(6) 3_366 ?
